data_1508774
loop_
_publ_author_name
'Abels, Falko'
'Lindemann, Chris'
'Koch, Eva'
'Schneider, Christoph'

_publ_section_title
;
 A General Organocatalytic Approach toward the Enantioselective Total
 Synthesis of Indolizidine Based Alkaloids.
;
_journal_issue 23
_journal_name_full 'Organic letters'
_journal_page_first 5972
_journal_page_last 5975
_journal_paper_doi 10.1021/ol302871u
_journal_volume 14
_journal_year 2012
_chemical_absolute_configuration ad
_chemical_formula_sum 'C18 H23 N O4'
_chemical_formula_weight 317.37
_chemical_name_systematic
;
 ?
;
_space_group_IT_number 19
_symmetry_cell_setting orthorhombic
_symmetry_space_group_name_Hall 'P 2ac 2ab'
_symmetry_space_group_name_H-M 'P 21 21 21'
_atom_sites_solution_hydrogens difmap
_atom_sites_solution_primary direct
_atom_sites_solution_secondary difmap
_audit_conform_dict_location ftp://ftp.iucr.org/pub/cif_core.dic
_audit_conform_dict_name cif_core.dic
_audit_conform_dict_version 2.3
_audit_creation_date 2012-10-10T13:51:24-00:00
_audit_creation_method 'WinGX routine CIF_UPDATE'
_cell_angle_alpha 90
_cell_angle_beta 90
_cell_angle_gamma 90
_cell_formula_units_Z 4
_cell_length_a 5.99280(10)
_cell_length_b 12.5308(3)
_cell_length_c 22.4250(4)
_cell_measurement_reflns_used 7484
_cell_measurement_temperature 130(2)
_cell_measurement_theta_max 67.1156
_cell_measurement_theta_min 3.5242
_cell_volume 1684.00(6)
_computing_cell_refinement
;
        CrysAlisPro, Agilent Technologies,
        Version 1.171.35.21 (release 20-01-2012 CrysAlis171 .NET)
        (compiled Jan 23 2012,18:06:46)
;
_computing_data_collection
;
        CrysAlisPro, Agilent Technologies,
        Version 1.171.35.21 (release 20-01-2012 CrysAlis171 .NET)
        (compiled Jan 23 2012,18:06:46)
;
_computing_data_reduction
;
        CrysAlisPro, Agilent Technologies,
        Version 1.171.35.21 (release 20-01-2012 CrysAlis171 .NET)
        (compiled Jan 23 2012,18:06:46)
;
_computing_molecular_graphics 'ORTEP3 for WINDOWS (L.J.Ferrugia)'
_computing_publication_material 'WINGX (L.J. Ferrugia)'
_computing_structure_refinement 'SHELXL-97 (Sheldrick, 1997)'
_computing_structure_solution 'SHELXL-97 (Sheldrick, 1997)'
_diffrn_ambient_temperature 130(2)
_diffrn_detector_area_resol_mean 16.356
_diffrn_measured_fraction_theta_full 0.997
_diffrn_measured_fraction_theta_max 0.997
_diffrn_measurement_device_type 'Xcalibur, Sapphire3, Gemini'
_diffrn_measurement_method '\w scans'
_diffrn_orient_matrix_UB_11 -0.0376748
_diffrn_orient_matrix_UB_12 0.0253965
_diffrn_orient_matrix_UB_13 0.0664625
_diffrn_orient_matrix_UB_21 0.1189852
_diffrn_orient_matrix_UB_22 -0.1044297
_diffrn_orient_matrix_UB_23 0.0172594
_diffrn_orient_matrix_UB_31 0.2248911
_diffrn_orient_matrix_UB_32 0.0595724
_diffrn_orient_matrix_UB_33 0.0020515
_diffrn_radiation_monochromator graphite
_diffrn_radiation_type CuK\a
_diffrn_radiation_wavelength 1.54184
_diffrn_reflns_av_R_equivalents 0.0211
_diffrn_reflns_av_unetI/netI 0.0157
_diffrn_reflns_limit_h_max 7
_diffrn_reflns_limit_h_min -6
_diffrn_reflns_limit_k_max 14
_diffrn_reflns_limit_k_min -14
_diffrn_reflns_limit_l_max 26
_diffrn_reflns_limit_l_min -26
_diffrn_reflns_number 16144
_diffrn_reflns_theta_full 67.23
_diffrn_reflns_theta_max 67.23
_diffrn_reflns_theta_min 3.94
_exptl_absorpt_coefficient_mu 0.718
_exptl_absorpt_correction_T_max 1
_exptl_absorpt_correction_T_min 0.35214
_exptl_absorpt_correction_type multi-scan
_exptl_absorpt_process_details
;
        CrysAlisPro, Agilent Technologies,
        Version 1.171.35.21 (release 20-01-2012 CrysAlis171 .NET)
        (compiled Jan 23 2012,18:06:46)
        Empirical absorption correction using spherical harmonics,
 implemented in SCALE3 ABSPACK scaling algorithm.
;
_exptl_crystal_density_diffrn 1.252
_exptl_crystal_density_method 'not measured'
_exptl_crystal_F_000 680
_exptl_crystal_size_max 0.3
_exptl_crystal_size_mid 0.3
_exptl_crystal_size_min 0.2
_refine_diff_density_max 0.175
_refine_diff_density_min -0.117
_refine_diff_density_rms 0.03
_refine_ls_abs_structure_details 'Flack H D (1983), Acta Cryst. A39, 876-881'
_refine_ls_abs_structure_Flack 0.01(15)
_refine_ls_extinction_method none
_refine_ls_goodness_of_fit_ref 1.05
_refine_ls_hydrogen_treatment refall
_refine_ls_matrix_type full
_refine_ls_number_parameters 300
_refine_ls_number_reflns 3006
_refine_ls_number_restraints 0
_refine_ls_restrained_S_all 1.05
_refine_ls_R_factor_all 0.0285
_refine_ls_R_factor_gt 0.0276
_refine_ls_shift/su_max 0.002
_refine_ls_shift/su_mean 0
_refine_ls_structure_factor_coef Fsqd
_refine_ls_weighting_details 'calc w=1/[\s^2^(Fo^2^)+(0.0497P)^2^+0.1385P] where P=(Fo^2^+2Fc^2^)/3'
_refine_ls_weighting_scheme calc
_refine_ls_wR_factor_gt 0.0728
_refine_ls_wR_factor_ref 0.0734
_reflns_number_gt 2913
_reflns_number_total 3006
_reflns_threshold_expression >2sigma(I)
_cod_data_source_file ol302871u_si_002.cif
_cod_data_source_block x1602
_cod_database_code 1508774

loop_
_symmetry_equiv_pos_as_xyz
'x, y, z'
'-x+1/2, -y, z+1/2'
'x+1/2, -y+1/2, -z'
'-x, y+1/2, -z+1/2'

loop_
_atom_site_label
_atom_site_type_symbol
_atom_site_fract_x
_atom_site_fract_y
_atom_site_fract_z
_atom_site_U_iso_or_equiv
_atom_site_adp_type
_atom_site_occupancy
_atom_site_symmetry_multiplicity
_atom_site_calc_flag
C1 C 0.6083(2) 0.02784(10) 0.31015(6) 0.0294(3) Uani 1 1 d
C2 C 0.6589(2) 0.11236(10) 0.26383(6) 0.0339(3) Uani 1 1 d
C3 C 0.8506(3) 0.06698(10) 0.22695(6) 0.0335(3) Uani 1 1 d
C4 C 0.9596(2) -0.01796(10) 0.26738(5) 0.0270(3) Uani 1 1 d
C5 C 1.0367(2) -0.11973(10) 0.23433(5) 0.0285(3) Uani 1 1 d
C6 C 1.2130(2) -0.09023(10) 0.18965(6) 0.0292(3) Uani 1 1 d
C7 C 1.2029(2) -0.10899(11) 0.13145(6) 0.0328(3) Uani 1 1 d
C8 C 1.3879(2) -0.08361(10) 0.09079(5) 0.0305(3) Uani 1 1 d
C9 C 1.5119(3) -0.09689(12) -0.00893(6) 0.0378(3) Uani 1 1 d
C10 C 1.4335(3) -0.14510(14) -0.06631(7) 0.0469(4) Uani 1 1 d
C11 C 0.8443(2) -0.18452(11) 0.20813(6) 0.0327(3) Uani 1 1 d
C12 C 0.7951(2) -0.12996(10) 0.35142(5) 0.0268(3) Uani 1 1 d
C13 C 0.6165(2) -0.20032(10) 0.35705(5) 0.0298(3) Uani 1 1 d
C14 C 0.6312(2) -0.28738(10) 0.39466(6) 0.0316(3) Uani 1 1 d
C15 C 0.8264(2) -0.30540(10) 0.42708(5) 0.0286(3) Uani 1 1 d
C16 C 1.0046(2) -0.23558(11) 0.42175(5) 0.0301(3) Uani 1 1 d
C17 C 0.9880(2) -0.14737(10) 0.38395(5) 0.0281(3) Uani 1 1 d
C18 C 1.0270(3) -0.42531(13) 0.49003(7) 0.0375(3) Uani 1 1 d
N1 N 0.78029(18) -0.04260(8) 0.31060(4) 0.0268(2) Uani 1 1 d
O1 O 0.44376(16) 0.02410(8) 0.34227(4) 0.0378(2) Uani 1 1 d
O2 O 1.55817(16) -0.03775(8) 0.10397(4) 0.0349(2) Uani 1 1 d
O3 O 1.34429(17) -0.12073(7) 0.03582(4) 0.0343(2) Uani 1 1 d
O4 O 0.82239(16) -0.39297(8) 0.46336(4) 0.0357(2) Uani 1 1 d
H2A H 0.701(3) 0.1736(14) 0.2853(7) 0.033(4) Uiso 1 1 d
H2B H 0.535(3) 0.1289(14) 0.2418(8) 0.039(4) Uiso 1 1 d
H3A H 0.794(3) 0.0333(14) 0.1909(7) 0.034(4) Uiso 1 1 d
H3B H 0.955(3) 0.1196(14) 0.2159(7) 0.038(4) Uiso 1 1 d
H4 H 1.086(3) 0.0108(12) 0.2887(6) 0.024(3) Uiso 1 1 d
H5A H 1.114(2) -0.1662(11) 0.2644(6) 0.022(3) Uiso 1 1 d
H6 H 1.346(3) -0.0541(13) 0.2044(6) 0.030(4) Uiso 1 1 d
H7 H 1.079(3) -0.1397(13) 0.1132(7) 0.033(4) Uiso 1 1 d
H9A H 1.525(3) -0.0168(15) -0.0126(7) 0.042(4) Uiso 1 1 d
H9B H 1.661(4) -0.1268(17) 0.0041(9) 0.060(6) Uiso 1 1 d
H10A H 1.544(3) -0.1304(16) -0.0973(9) 0.057(5) Uiso 1 1 d
H10B H 1.396(3) -0.2231(17) -0.0603(9) 0.057(5) Uiso 1 1 d
H10C H 1.292(4) -0.1124(17) -0.0796(9) 0.054(5) Uiso 1 1 d
H11A H 0.899(3) -0.2501(13) 0.1891(7) 0.037(4) Uiso 1 1 d
H11C H 0.741(3) -0.2061(14) 0.2389(8) 0.038(4) Uiso 1 1 d
H13 H 0.481(3) -0.1906(13) 0.3340(7) 0.033(4) Uiso 1 1 d
H14 H 0.510(3) -0.3367(12) 0.3994(6) 0.025(3) Uiso 1 1 d
H16 H 1.140(3) -0.2458(13) 0.4419(7) 0.032(4) Uiso 1 1 d
H17 H 1.106(3) -0.1007(11) 0.3795(6) 0.021(3) Uiso 1 1 d
H18A H 0.992(3) -0.4884(16) 0.5105(8) 0.044(5) Uiso 1 1 d
H18B H 1.136(3) -0.4377(15) 0.4615(8) 0.046(5) Uiso 1 1 d
H18C H 1.082(3) -0.3722(15) 0.5177(8) 0.046(5) Uiso 1 1 d
111B H 0.761(3) -0.1431(14) 0.1763(8) 0.040(4) Uiso 1 1 d

loop_
_atom_site_aniso_label
_atom_site_aniso_U_11
_atom_site_aniso_U_22
_atom_site_aniso_U_33
_atom_site_aniso_U_23
_atom_site_aniso_U_13
_atom_site_aniso_U_12
C1 0.0286(6) 0.0276(6) 0.0322(6) -0.0039(5) -0.0052(6) -0.0011(5)
C2 0.0333(7) 0.0267(6) 0.0416(7) 0.0007(6) -0.0040(6) 0.0015(5)
C3 0.0402(7) 0.0282(6) 0.0322(6) 0.0016(5) -0.0021(6) 0.0000(6)
C4 0.0258(6) 0.0289(6) 0.0262(6) -0.0010(5) 0.0000(5) -0.0027(5)
C5 0.0301(7) 0.0289(6) 0.0264(5) 0.0001(5) -0.0027(5) 0.0016(5)
C6 0.0298(6) 0.0277(6) 0.0301(6) -0.0018(5) -0.0011(5) 0.0019(5)
C7 0.0357(7) 0.0343(6) 0.0284(6) -0.0030(5) -0.0019(5) -0.0056(6)
C8 0.0370(7) 0.0288(6) 0.0259(6) -0.0006(5) -0.0019(5) 0.0013(6)
C9 0.0398(8) 0.0451(8) 0.0283(6) 0.0009(5) 0.0054(6) 0.0026(6)
C10 0.0632(11) 0.0477(9) 0.0298(7) -0.0054(6) 0.0059(7) 0.0013(8)
C11 0.0359(7) 0.0319(6) 0.0304(6) -0.0034(5) 0.0025(6) -0.0033(6)
C12 0.0285(6) 0.0283(6) 0.0237(5) -0.0034(4) 0.0023(5) 0.0011(5)
C13 0.0250(6) 0.0337(6) 0.0306(6) -0.0014(5) -0.0031(5) 0.0015(5)
C14 0.0275(6) 0.0314(6) 0.0357(6) 0.0010(5) 0.0014(5) -0.0025(6)
C15 0.0300(6) 0.0296(6) 0.0261(5) 0.0002(5) 0.0029(5) 0.0030(5)
C16 0.0263(6) 0.0372(6) 0.0269(6) -0.0014(5) -0.0024(5) 0.0025(5)
C17 0.0254(6) 0.0312(6) 0.0278(6) -0.0022(5) 0.0008(5) -0.0033(5)
C18 0.0387(8) 0.0389(7) 0.0350(7) 0.0075(6) -0.0046(6) 0.0022(7)
N1 0.0258(5) 0.0287(5) 0.0258(5) -0.0006(4) -0.0002(4) -0.0001(4)
O1 0.0279(5) 0.0387(5) 0.0469(5) 0.0002(4) 0.0058(4) 0.0037(4)
O2 0.0339(5) 0.0430(5) 0.0279(4) 0.0011(4) -0.0014(4) -0.0030(4)
O3 0.0403(5) 0.0379(5) 0.0248(4) -0.0039(3) 0.0017(4) -0.0033(4)
O4 0.0325(5) 0.0369(5) 0.0377(5) 0.0103(4) 0.0000(4) 0.0014(4)

loop_
_atom_type_symbol
_atom_type_description
_atom_type_scat_dispersion_real
_atom_type_scat_dispersion_imag
_atom_type_scat_source
C C 0.0181 0.0091 'International Tables Vol C Tables 4.2.6.8 and 6.1.1.4'
H H 0 0 'International Tables Vol C Tables 4.2.6.8 and 6.1.1.4'
N N 0.0311 0.018 'International Tables Vol C Tables 4.2.6.8 and 6.1.1.4'
O O 0.0492 0.0322 'International Tables Vol C Tables 4.2.6.8 and 6.1.1.4'

loop_
_geom_angle_atom_site_label_1
_geom_angle_atom_site_label_2
_geom_angle_atom_site_label_3
_geom_angle
O1 C1 N1 125.70(12)
O1 C1 C2 126.35(12)
N1 C1 C2 107.94(11)
C1 C2 C3 105.19(11)
C2 C3 C4 104.91(10)
N1 C4 C3 102.79(10)
N1 C4 C5 111.04(10)
C3 C4 C5 114.44(10)
C6 C5 C11 113.89(10)
C6 C5 C4 109.09(10)
C11 C5 C4 113.41(11)
C7 C6 C5 125.47(13)
C6 C7 C8 122.50(13)
O2 C8 O3 123.64(12)
O2 C8 C7 126.02(11)
O3 C8 C7 110.33(11)
O3 C9 C10 107.12(13)
C17 C12 C13 119.63(11)
C17 C12 N1 120.66(11)
C13 C12 N1 119.67(11)
C14 C13 C12 120.40(12)
C13 C14 C15 119.96(12)
O4 C15 C16 124.87(12)
O4 C15 C14 115.19(11)
C16 C15 C14 119.92(11)
C15 C16 C17 119.82(12)
C12 C17 C16 120.26(12)
C1 N1 C12 123.37(11)
C1 N1 C4 114.27(10)
C12 N1 C4 122.28(10)
C8 O3 C9 115.38(11)
C15 O4 C18 117.64(11)

loop_
_geom_bond_atom_site_label_1
_geom_bond_atom_site_label_2
_geom_bond_distance
C1 O1 1.2223(17)
C1 N1 1.3568(17)
C1 C2 1.5140(18)
C2 C3 1.525(2)
C3 C4 1.5432(17)
C4 N1 1.4795(16)
C4 C5 1.5458(16)
C5 C6 1.5022(18)
C5 C11 1.5276(19)
C6 C7 1.3274(18)
C7 C8 1.4703(19)
C8 O2 1.2077(17)
C8 O3 1.3432(15)
C9 O3 1.4508(18)
C9 C10 1.497(2)
C12 C17 1.3843(19)
C12 C13 1.3925(18)
C12 N1 1.4298(16)
C13 C14 1.3818(18)
C14 C15 1.3953(19)
C15 O4 1.3662(15)
C15 C16 1.3859(19)
C16 C17 1.3965(18)
C18 O4 1.4232(18)

loop_
_geom_torsion_atom_site_label_1
_geom_torsion_atom_site_label_2
_geom_torsion_atom_site_label_3
_geom_torsion_atom_site_label_4
_geom_torsion
O1 C1 C2 C3 -167.11(13)
N1 C1 C2 C3 13.94(14)
C1 C2 C3 C4 -21.42(14)
C2 C3 C4 N1 20.75(13)
C2 C3 C4 C5 141.26(11)
N1 C4 C5 C6 178.15(10)
C3 C4 C5 C6 62.34(14)
N1 C4 C5 C11 50.07(14)
C3 C4 C5 C11 -65.75(14)
C11 C5 C6 C7 5.25(19)
C4 C5 C6 C7 -122.56(14)
C5 C6 C7 C8 -176.23(12)
C6 C7 C8 O2 -5.3(2)
C6 C7 C8 O3 173.45(12)
C17 C12 C13 C14 -0.23(18)
N1 C12 C13 C14 177.62(11)
C12 C13 C14 C15 -0.28(18)
C13 C14 C15 O4 179.34(11)
C13 C14 C15 C16 0.37(19)
O4 C15 C16 C17 -178.82(11)
C14 C15 C16 C17 0.04(19)
C13 C12 C17 C16 0.65(18)
N1 C12 C17 C16 -177.18(11)
C15 C16 C17 C12 -0.56(18)
O1 C1 N1 C12 -2.63(19)
C2 C1 N1 C12 176.32(11)
O1 C1 N1 C4 -179.22(12)
C2 C1 N1 C4 -0.26(14)
C17 C12 N1 C1 -129.84(13)
C13 C12 N1 C1 52.33(16)
C17 C12 N1 C4 46.48(16)
C13 C12 N1 C4 -131.35(12)
C3 C4 N1 C1 -13.23(13)
C5 C4 N1 C1 -136.05(10)
C3 C4 N1 C12 170.14(10)
C5 C4 N1 C12 47.32(14)
O2 C8 O3 C9 -3.39(18)
C7 C8 O3 C9 177.78(11)
C10 C9 O3 C8 179.69(12)
C16 C15 O4 C18 -11.03(18)
C14 C15 O4 C18 170.07(12)

loop_
_cod_related_entry_id
_cod_related_entry_code
_cod_related_entry_database
1 30652069 ChemSpider
